data_4086221
loop_
_publ_author_name
'Karwasara, Surendar'
'Siwatch, Rahul Kumar'
'Jha, Chandan Kumar'
'Nagendran, Selvarajan'

_publ_section_title
;
 Aminotroponiminatosilathio- and Siloxygermylenes: Reactivity Comparison
;
_journal_issue 13
_journal_name_full Organometallics
_journal_page_first 3246
_journal_paper_doi 10.1021/acs.organomet.5b00286
_journal_volume 34
_journal_year 2015
_chemical_formula_moiety 'C33 H38 Ge N2 O S Si'
_chemical_formula_sum 'C33 H38 Ge N2 O S Si'
_chemical_formula_weight 611.42
_chemical_name_systematic
; 
 ? 
;
_space_group_IT_number 14
_symmetry_cell_setting monoclinic
_symmetry_space_group_name_Hall '-P 2ybc'
_symmetry_space_group_name_H-M 'P 1 21/c 1'
_atom_sites_solution_hydrogens geom
_atom_sites_solution_primary direct
_atom_sites_solution_secondary difmap
_audit_creation_method SHELXL-97
_cell_angle_alpha 90.00
_cell_angle_beta 108.607(3)
_cell_angle_gamma 90.00
_cell_formula_units_Z 4
_cell_length_a 17.161(3)
_cell_length_b 11.2322(17)
_cell_length_c 17.682(3)
_cell_measurement_reflns_used 5994
_cell_measurement_temperature 300(2)
_cell_measurement_theta_max 25.000
_cell_measurement_theta_min 2.27
_cell_volume 3230.2(9)
_computing_cell_refinement 'Bruker SMART'
_computing_data_collection 'Bruker SMART'
_computing_data_reduction 'Bruker SAINT'
_computing_molecular_graphics 'Bruker SHELXTL'
_computing_publication_material 'Bruker SHELXTL'
_computing_structure_refinement 'SHELXL-97 (Sheldrick, 1997)'
_computing_structure_solution 'SHELXS-97 (Sheldrick, 1990)'
_diffrn_ambient_temperature 300(2)
_diffrn_measured_fraction_theta_full 0.998
_diffrn_measured_fraction_theta_max 0.998
_diffrn_measurement_device_type 'CCD area detector'
_diffrn_measurement_method 'phi and omega scans'
_diffrn_radiation_monochromator graphite
_diffrn_radiation_source 'fine-focus sealed tube'
_diffrn_radiation_type MoK\a
_diffrn_radiation_wavelength 0.71073
_diffrn_reflns_av_R_equivalents 0.0263
_diffrn_reflns_av_sigmaI/netI 0.0354
_diffrn_reflns_limit_h_max 20
_diffrn_reflns_limit_h_min -20
_diffrn_reflns_limit_k_max 13
_diffrn_reflns_limit_k_min -13
_diffrn_reflns_limit_l_max 21
_diffrn_reflns_limit_l_min -21
_diffrn_reflns_number 15903
_diffrn_reflns_theta_full 25.00
_diffrn_reflns_theta_max 25.00
_diffrn_reflns_theta_min 2.18
_exptl_absorpt_coefficient_mu 1.077
_exptl_absorpt_correction_T_max 0.845
_exptl_absorpt_correction_T_min 0.706
_exptl_absorpt_correction_type multi-scan
_exptl_absorpt_process_details '(SADABS; Bruker, 2000)'
_exptl_crystal_colour yellow
_exptl_crystal_density_diffrn 1.257
_exptl_crystal_density_method 'not measured'
_exptl_crystal_description Block
_exptl_crystal_F_000 1280.0
_exptl_crystal_size_max 0.511
_exptl_crystal_size_mid 0.277
_exptl_crystal_size_min 0.156
_refine_diff_density_max 0.783
_refine_diff_density_min -0.245
_refine_diff_density_rms 0.060
_refine_ls_extinction_method none
_refine_ls_goodness_of_fit_ref 1.058
_refine_ls_hydrogen_treatment constr
_refine_ls_matrix_type full
_refine_ls_number_parameters 356
_refine_ls_number_reflns 5677
_refine_ls_number_restraints 0
_refine_ls_restrained_S_all 1.058
_refine_ls_R_factor_all 0.0505
_refine_ls_R_factor_gt 0.0408
_refine_ls_shift/su_max 0.001
_refine_ls_shift/su_mean 0.000
_refine_ls_structure_factor_coef Fsqd
_refine_ls_weighting_details 'calc w=1/[\s^2^(Fo^2^)+(0.0756P)^2^+0.4604P] where P=(Fo^2^+2Fc^2^)/3'
_refine_ls_weighting_scheme calc
_refine_ls_wR_factor_gt 0.1152
_refine_ls_wR_factor_ref 0.1209
_reflns_number_gt 4718
_reflns_number_total 5688
_reflns_threshold_expression >2sigma(I)
_cod_data_source_file om5b00286_si_001.cif
_cod_data_source_block mh78m
_cod_depositor_comments
;
The following automatic conversions were performed:

'_symmetry_cell_setting' value 'Monoclinic' changed to 'monoclinic'
according to
/usr/data/users/saulius/crontab/automatic-downloads/current/ACS/lib/dictionaries/cif_core.dic
dictionary named 'cif_core.dic' version 2.4.2 from 2011-04-26.

Automatic conversion script
Id: cif_fix_values 3271 2015-04-21 07:52:19Z andrius 
;
_cod_original_sg_symbol_H-M 'P 21/c'
_cod_database_code 4086221

loop_
_symmetry_equiv_pos_as_xyz
'x, y, z'
'-x, y+1/2, -z+1/2'
'-x, -y, -z'
'x, -y-1/2, z-1/2'

loop_
_atom_site_label
_atom_site_type_symbol
_atom_site_fract_x
_atom_site_fract_y
_atom_site_fract_z
_atom_site_U_iso_or_equiv
_atom_site_adp_type
_atom_site_occupancy
_atom_site_symmetry_multiplicity
_atom_site_calc_flag
_atom_site_refinement_flags
Ge1 Ge 0.654097(16) 1.04908(3) 0.725982(16) 0.04337(12) Uani 1 1 d .
Si1 Si 0.81682(5) 0.97442(7) 0.86580(5) 0.0490(2) Uani 1 1 d .
S1 S 0.65572(5) 1.23123(7) 0.74183(5) 0.0568(2) Uani 1 1 d .
O1 O 0.72999(12) 0.96365(17) 0.79437(11) 0.0550(5) Uani 1 1 d .
N1 N 0.55806(14) 0.9611(2) 0.71191(14) 0.0501(6) Uani 1 1 d .
N2 N 0.64995(14) 0.9861(2) 0.62668(13) 0.0457(5) Uani 1 1 d .
C1 C 0.52976(16) 0.9031(2) 0.64231(15) 0.0458(6) Uani 1 1 d .
C2 C 0.45805(19) 0.8365(3) 0.62180(18) 0.0562(7) Uani 1 1 d .
H2 H 0.4329 0.8336 0.6612 0.067 Uiso 1 1 calc R
C3 C 0.4172(2) 0.7738(3) 0.5536(2) 0.0672(8) Uani 1 1 d .
H3 H 0.3691 0.7366 0.5545 0.081 Uiso 1 1 calc R
C4 C 0.4363(2) 0.7579(3) 0.4849(2) 0.0731(9) Uani 1 1 d .
H4 H 0.4000 0.7127 0.4449 0.088 Uiso 1 1 calc R
C5 C 0.5033(2) 0.8018(3) 0.46981(18) 0.0707(9) Uani 1 1 d .
H5 H 0.5065 0.7826 0.4197 0.085 Uiso 1 1 calc R
C6 C 0.56799(19) 0.8704(3) 0.51613(16) 0.0578(7) Uani 1 1 d .
H6 H 0.6080 0.8870 0.4925 0.069 Uiso 1 1 calc R
C7 C 0.58357(17) 0.9189(2) 0.59210(16) 0.0463(6) Uani 1 1 d .
C8 C 0.5186(2) 0.9576(3) 0.7749(2) 0.0730(10) Uani 1 1 d .
H8A H 0.5611 0.9544 0.8264 0.088 Uiso 1 1 calc R
H8B H 0.4866 0.8850 0.7689 0.088 Uiso 1 1 calc R
C9 C 0.71327(19) 1.0189(3) 0.59121(19) 0.0568(7) Uani 1 1 d .
H9A H 0.7308 1.1000 0.6065 0.068 Uiso 1 1 calc R
H9B H 0.6895 1.0169 0.5336 0.068 Uiso 1 1 calc R
C10 C 0.4641(4) 1.0603(4) 0.7742(4) 0.1132(19) Uani 1 1 d .
H10 H 0.4980 1.1323 0.7816 0.136 Uiso 1 1 calc R
C11 C 0.7891(2) 0.9365(3) 0.6166(2) 0.0745(10) Uani 1 1 d .
H11 H 0.8083 0.9329 0.6750 0.089 Uiso 1 1 calc R
C12 C 0.4338(5) 1.0497(5) 0.8477(4) 0.185(4) Uani 1 1 d .
H12A H 0.4193 1.1272 0.8619 0.277 Uiso 1 1 calc R
H12B H 0.4768 1.0168 0.8918 0.277 Uiso 1 1 calc R
H12C H 0.3865 0.9987 0.8350 0.277 Uiso 1 1 calc R
C13 C 0.3921(4) 1.0767(6) 0.6964(5) 0.158(3) Uani 1 1 d .
H13A H 0.4117 1.0683 0.6515 0.238 Uiso 1 1 calc R
H13B H 0.3688 1.1545 0.6957 0.238 Uiso 1 1 calc R
H13C H 0.3509 1.0175 0.6934 0.238 Uiso 1 1 calc R
C14 C 0.7708(3) 0.8122(4) 0.5864(3) 0.1088(15) Uani 1 1 d .
H14A H 0.7513 0.8128 0.5291 0.163 Uiso 1 1 calc R
H14B H 0.7294 0.7788 0.6059 0.163 Uiso 1 1 calc R
H14C H 0.8199 0.7650 0.6047 0.163 Uiso 1 1 calc R
C15 C 0.8566(3) 0.9916(5) 0.5913(4) 0.1224(19) Uani 1 1 d .
H15A H 0.9046 0.9418 0.6082 0.184 Uiso 1 1 calc R
H15B H 0.8697 1.0688 0.6154 0.184 Uiso 1 1 calc R
H15C H 0.8388 0.9995 0.5343 0.184 Uiso 1 1 calc R
C16 C 0.85692(19) 0.8186(3) 0.88234(19) 0.0582(7) Uani 1 1 d .
C17 C 0.8217(2) 0.7292(3) 0.8276(2) 0.0779(10) Uani 1 1 d .
H17 H 0.7763 0.7465 0.7835 0.093 Uiso 1 1 calc R
C18 C 0.9222(2) 0.7884(3) 0.9484(2) 0.0801(11) Uani 1 1 d .
H18 H 0.9440 0.8448 0.9880 0.096 Uiso 1 1 calc R
C19 C 0.8537(3) 0.6143(4) 0.8380(3) 0.1020(14) Uani 1 1 d .
H19 H 0.8296 0.5548 0.8014 0.122 Uiso 1 1 calc R
C20 C 0.9559(3) 0.6746(4) 0.9567(3) 0.0997(14) Uani 1 1 d .
H20 H 1.0025 0.6569 0.9996 0.120 Uiso 1 1 calc R
C21 C 0.9208(3) 0.5900(4) 0.9024(4) 0.1090(16) Uani 1 1 d .
H21 H 0.9428 0.5136 0.9089 0.131 Uiso 1 1 calc R
C22 C 0.79933(19) 1.0309(3) 0.95798(18) 0.0576(8) Uani 1 1 d .
C23 C 0.8437(3) 1.1210(4) 1.0052(2) 0.0840(11) Uani 1 1 d .
H23 H 0.8845 1.1594 0.9901 0.101 Uiso 1 1 calc R
C24 C 0.7395(3) 0.9792(4) 0.9836(2) 0.0839(11) Uani 1 1 d .
H24 H 0.7076 0.9183 0.9535 0.101 Uiso 1 1 calc R
C25 C 0.8290(4) 1.1558(4) 1.0744(3) 0.1069(16) Uani 1 1 d .
H25 H 0.8604 1.2166 1.1052 0.128 Uiso 1 1 calc R
C26 C 0.7254(3) 1.0152(5) 1.0527(3) 0.1031(15) Uani 1 1 d .
H26 H 0.6845 0.9785 1.0685 0.124 Uiso 1 1 calc R
C27 C 0.7709(4) 1.1040(5) 1.0980(3) 0.1056(17) Uani 1 1 d .
H27 H 0.7617 1.1281 1.1447 0.127 Uiso 1 1 calc R
C28 C 0.89255(18) 1.0697(3) 0.83739(17) 0.0540(7) Uani 1 1 d .
C29 C 0.8779(2) 1.1886(3) 0.8189(2) 0.0719(9) Uani 1 1 d .
H29 H 0.8301 1.2233 0.8228 0.086 Uiso 1 1 calc R
C30 C 0.9656(2) 1.0233(3) 0.8325(2) 0.0782(10) Uani 1 1 d .
H30 H 0.9777 0.9437 0.8457 0.094 Uiso 1 1 calc R
C31 C 0.9327(2) 1.2578(3) 0.7946(2) 0.0863(11) Uani 1 1 d .
H31 H 0.9213 1.3376 0.7820 0.104 Uiso 1 1 calc R
C32 C 1.0210(3) 1.0899(4) 0.8090(3) 0.0972(13) Uani 1 1 d .
H32 H 1.0695 1.0561 0.8064 0.117 Uiso 1 1 calc R
C33 C 1.0032(3) 1.2084(4) 0.7893(3) 0.0937(12) Uani 1 1 d .
H33 H 1.0395 1.2544 0.7724 0.112 Uiso 1 1 calc R

loop_
_atom_site_aniso_label
_atom_site_aniso_U_11
_atom_site_aniso_U_22
_atom_site_aniso_U_33
_atom_site_aniso_U_23
_atom_site_aniso_U_13
_atom_site_aniso_U_12
Ge1 0.03846(18) 0.0523(2) 0.04143(19) 0.00008(11) 0.01569(13) 0.00433(12)
Si1 0.0440(4) 0.0561(5) 0.0462(4) 0.0055(3) 0.0135(3) 0.0073(3)
S1 0.0542(4) 0.0530(4) 0.0664(5) -0.0045(3) 0.0236(4) 0.0074(3)
O1 0.0479(11) 0.0581(12) 0.0524(12) 0.0067(9) 0.0069(9) 0.0068(9)
N1 0.0442(13) 0.0658(15) 0.0455(13) 0.0005(10) 0.0216(11) -0.0026(11)
N2 0.0455(13) 0.0551(13) 0.0423(12) -0.0003(10) 0.0223(10) 0.0011(11)
C1 0.0458(15) 0.0502(15) 0.0415(14) 0.0062(12) 0.0140(12) 0.0058(12)
C2 0.0520(17) 0.0598(17) 0.0599(18) 0.0070(14) 0.0221(14) -0.0033(14)
C3 0.0550(19) 0.070(2) 0.069(2) 0.0028(16) 0.0098(16) -0.0119(16)
C4 0.071(2) 0.078(2) 0.058(2) -0.0053(16) 0.0031(17) -0.0143(18)
C5 0.080(2) 0.082(2) 0.0430(16) -0.0083(15) 0.0093(16) -0.0002(19)
C6 0.0585(18) 0.073(2) 0.0429(15) -0.0013(14) 0.0169(14) -0.0018(15)
C7 0.0480(15) 0.0483(15) 0.0430(14) 0.0067(12) 0.0151(12) 0.0072(12)
C8 0.069(2) 0.108(3) 0.0536(19) -0.0151(17) 0.0359(17) -0.027(2)
C9 0.0585(18) 0.0639(18) 0.0581(18) -0.0026(14) 0.0328(15) -0.0044(15)
C10 0.146(5) 0.092(3) 0.154(5) -0.036(3) 0.121(4) -0.036(3)
C11 0.061(2) 0.088(2) 0.088(3) -0.0095(19) 0.0418(19) 0.0000(18)
C12 0.266(8) 0.157(5) 0.232(7) -0.105(5) 0.222(7) -0.110(5)
C13 0.136(5) 0.160(6) 0.216(8) 0.008(5) 0.109(6) 0.058(5)
C14 0.081(3) 0.093(3) 0.155(4) -0.024(3) 0.039(3) 0.014(2)
C15 0.081(3) 0.132(4) 0.183(6) -0.014(4) 0.082(4) -0.009(3)
C16 0.0566(18) 0.0613(18) 0.0617(18) 0.0136(15) 0.0260(15) 0.0097(15)
C17 0.081(2) 0.072(2) 0.079(2) 0.0029(19) 0.0238(19) 0.0156(19)
C18 0.068(2) 0.077(2) 0.083(2) 0.027(2) 0.0067(19) 0.0086(19)
C19 0.131(4) 0.070(2) 0.114(4) -0.003(2) 0.052(3) 0.018(3)
C20 0.074(3) 0.095(3) 0.119(4) 0.052(3) 0.015(2) 0.017(2)
C21 0.117(4) 0.077(3) 0.145(5) 0.043(3) 0.060(4) 0.041(3)
C22 0.0550(18) 0.0643(19) 0.0514(17) 0.0060(14) 0.0140(14) 0.0125(15)
C23 0.084(3) 0.101(3) 0.065(2) -0.010(2) 0.021(2) -0.001(2)
C24 0.098(3) 0.088(3) 0.081(3) 0.004(2) 0.052(2) -0.001(2)
C25 0.131(4) 0.116(4) 0.067(3) -0.026(2) 0.023(3) 0.018(3)
C26 0.118(4) 0.124(4) 0.093(3) 0.020(3) 0.068(3) 0.026(3)
C27 0.131(4) 0.127(4) 0.068(3) 0.008(3) 0.044(3) 0.059(4)
C28 0.0473(16) 0.0643(18) 0.0475(16) 0.0021(13) 0.0110(13) -0.0005(14)
C29 0.0560(19) 0.071(2) 0.083(2) 0.0067(18) 0.0137(17) -0.0018(17)
C30 0.067(2) 0.078(2) 0.098(3) 0.011(2) 0.039(2) 0.0052(19)
C31 0.073(2) 0.072(2) 0.106(3) 0.016(2) 0.018(2) -0.012(2)
C32 0.074(3) 0.097(3) 0.139(4) 0.016(3) 0.060(3) 0.000(2)
C33 0.076(3) 0.108(3) 0.103(3) 0.018(2) 0.037(2) -0.022(2)

loop_
_atom_type_symbol
_atom_type_description
_atom_type_scat_dispersion_real
_atom_type_scat_dispersion_imag
_atom_type_scat_source
C C 0.0033 0.0016 'International Tables Vol C Tables 4.2.6.8 and 6.1.1.4'
H H 0.0000 0.0000 'International Tables Vol C Tables 4.2.6.8 and 6.1.1.4'
N N 0.0061 0.0033 'International Tables Vol C Tables 4.2.6.8 and 6.1.1.4'
O O 0.0106 0.0060 'International Tables Vol C Tables 4.2.6.8 and 6.1.1.4'
Si Si 0.0817 0.0704 'International Tables Vol C Tables 4.2.6.8 and 6.1.1.4'
S S 0.1246 0.1234 'International Tables Vol C Tables 4.2.6.8 and 6.1.1.4'
Ge Ge 0.1547 1.8001 'International Tables Vol C Tables 4.2.6.8 and 6.1.1.4'

loop_
_geom_angle_atom_site_label_1
_geom_angle_atom_site_label_2
_geom_angle_atom_site_label_3
_geom_angle
O1 Ge1 N1 103.41(10)
O1 Ge1 N2 103.75(10)
N1 Ge1 N2 84.69(10)
O1 Ge1 S1 118.29(7)
N1 Ge1 S1 121.02(8)
N2 Ge1 S1 119.76(7)
O1 Si1 C22 110.04(13)
O1 Si1 C16 104.65(13)
C22 Si1 C16 109.65(13)
O1 Si1 C28 112.20(12)
C22 Si1 C28 111.11(14)
C16 Si1 C28 108.97(14)
Si1 O1 Ge1 142.39(13)
C1 N1 C8 124.1(2)
C1 N1 Ge1 115.18(18)
C8 N1 Ge1 120.7(2)
C7 N2 C9 125.8(2)
C7 N2 Ge1 114.39(17)
C9 N2 Ge1 119.67(19)
N1 C1 C2 122.3(2)
N1 C1 C7 112.3(2)
C2 C1 C7 125.4(3)
C3 C2 C1 131.8(3)
C3 C2 H2 114.1
C1 C2 H2 114.1
C4 C3 C2 130.1(3)
C4 C3 H3 114.9
C2 C3 H3 114.9
C5 C4 C3 126.0(3)
C5 C4 H4 117.0
C3 C4 H4 117.0
C4 C5 C6 131.1(3)
C4 C5 H5 114.5
C6 C5 H5 114.5
C5 C6 C7 131.2(3)
C5 C6 H6 114.4
C7 C6 H6 114.4
N2 C7 C6 122.2(3)
N2 C7 C1 113.3(2)
C6 C7 C1 124.5(3)
N1 C8 C10 114.4(3)
N1 C8 H8A 108.7
C10 C8 H8A 108.7
N1 C8 H8B 108.7
C10 C8 H8B 108.7
H8A C8 H8B 107.6
N2 C9 C11 113.4(3)
N2 C9 H9A 108.9
C11 C9 H9A 108.9
N2 C9 H9B 108.9
C11 C9 H9B 108.9
H9A C9 H9B 107.7
C8 C10 C13 115.1(4)
C8 C10 C12 108.2(5)
C13 C10 C12 111.8(5)
C8 C10 H10 107.1
C13 C10 H10 107.1
C12 C10 H10 107.1
C14 C11 C15 112.0(3)
C14 C11 C9 113.3(3)
C15 C11 C9 109.0(3)
C14 C11 H11 107.4
C15 C11 H11 107.4
C9 C11 H11 107.4
C10 C12 H12A 109.5
C10 C12 H12B 109.5
H12A C12 H12B 109.5
C10 C12 H12C 109.5
H12A C12 H12C 109.5
H12B C12 H12C 109.5
C10 C13 H13A 109.5
C10 C13 H13B 109.5
H13A C13 H13B 109.5
C10 C13 H13C 109.5
H13A C13 H13C 109.5
H13B C13 H13C 109.5
C11 C14 H14A 109.5
C11 C14 H14B 109.5
H14A C14 H14B 109.5
C11 C14 H14C 109.5
H14A C14 H14C 109.5
H14B C14 H14C 109.5
C11 C15 H15A 109.5
C11 C15 H15B 109.5
H15A C15 H15B 109.5
C11 C15 H15C 109.5
H15A C15 H15C 109.5
H15B C15 H15C 109.5
C18 C16 C17 117.8(3)
C18 C16 Si1 121.5(3)
C17 C16 Si1 120.7(2)
C19 C17 C16 120.8(4)
C19 C17 H17 119.6
C16 C17 H17 119.6
C16 C18 C20 120.9(4)
C16 C18 H18 119.5
C20 C18 H18 119.5
C21 C19 C17 119.2(5)
C21 C19 H19 120.4
C17 C19 H19 120.4
C21 C20 C18 119.7(4)
C21 C20 H20 120.2
C18 C20 H20 120.2
C20 C21 C19 121.3(4)
C20 C21 H21 119.3
C19 C21 H21 119.3
C24 C22 C23 115.9(3)
C24 C22 Si1 119.4(3)
C23 C22 Si1 124.7(3)
C22 C23 C25 121.5(4)
C22 C23 H23 119.2
C25 C23 H23 119.2
C22 C24 C26 121.9(4)
C22 C24 H24 119.1
C26 C24 H24 119.1
C27 C25 C23 121.3(5)
C27 C25 H25 119.3
C23 C25 H25 119.3
C27 C26 C24 120.4(4)
C27 C26 H26 119.8
C24 C26 H26 119.8
C25 C27 C26 119.0(4)
C25 C27 H27 120.5
C26 C27 H27 120.5
C29 C28 C30 116.8(3)
C29 C28 Si1 121.8(2)
C30 C28 Si1 121.4(2)
C28 C29 C31 121.6(3)
C28 C29 H29 119.2
C31 C29 H29 119.2
C32 C30 C28 122.7(4)
C32 C30 H30 118.6
C28 C30 H30 118.6
C33 C31 C29 119.8(4)
C33 C31 H31 120.1
C29 C31 H31 120.1
C30 C32 C33 118.7(4)
C30 C32 H32 120.6
C33 C32 H32 120.6
C31 C33 C32 120.3(4)
C31 C33 H33 119.9
C32 C33 H33 119.9

loop_
_geom_bond_atom_site_label_1
_geom_bond_atom_site_label_2
_geom_bond_distance
Ge1 O1 1.7533(18)
Ge1 N1 1.869(2)
Ge1 N2 1.873(2)
Ge1 S1 2.0641(9)
Si1 O1 1.621(2)
Si1 C22 1.860(3)
Si1 C16 1.869(3)
Si1 C28 1.872(3)
N1 C1 1.339(4)
N1 C8 1.477(4)
N2 C7 1.341(4)
N2 C9 1.464(3)
C1 C2 1.386(4)
C1 C7 1.482(4)
C2 C3 1.379(4)
C2 H2 0.9300
C3 C4 1.368(5)
C3 H3 0.9300
C4 C5 1.355(5)
C4 H4 0.9300
C5 C6 1.384(4)
C5 H5 0.9300
C6 C7 1.394(4)
C6 H6 0.9300
C8 C10 1.483(6)
C8 H8A 0.9700
C8 H8B 0.9700
C9 C11 1.543(5)
C9 H9A 0.9700
C9 H9B 0.9700
C10 C13 1.538(8)
C10 C12 1.551(6)
C10 H10 0.9800
C11 C14 1.492(5)
C11 C15 1.502(5)
C11 H11 0.9800
C12 H12A 0.9600
C12 H12B 0.9600
C12 H12C 0.9600
C13 H13A 0.9600
C13 H13B 0.9600
C13 H13C 0.9600
C14 H14A 0.9600
C14 H14B 0.9600
C14 H14C 0.9600
C15 H15A 0.9600
C15 H15B 0.9600
C15 H15C 0.9600
C16 C18 1.378(5)
C16 C17 1.391(5)
C17 C19 1.391(5)
C17 H17 0.9300
C18 C20 1.392(6)
C18 H18 0.9300
C19 C21 1.364(7)
C19 H19 0.9300
C20 C21 1.349(7)
C20 H20 0.9300
C21 H21 0.9300
C22 C24 1.376(5)
C22 C23 1.377(5)
C23 C25 1.383(5)
C23 H23 0.9300
C24 C26 1.380(5)
C24 H24 0.9300
C25 C27 1.331(7)
C25 H25 0.9300
C26 C27 1.358(7)
C26 H26 0.9300
C27 H27 0.9300
C28 C29 1.378(5)
C28 C30 1.386(4)
C29 C31 1.390(5)
C29 H29 0.9300
C30 C32 1.374(5)
C30 H30 0.9300
C31 C33 1.360(5)
C31 H31 0.9300
C32 C33 1.385(6)
C32 H32 0.9300
C33 H33 0.9300

loop_
_geom_torsion_atom_site_label_1
_geom_torsion_atom_site_label_2
_geom_torsion_atom_site_label_3
_geom_torsion_atom_site_label_4
_geom_torsion
C22 Si1 O1 Ge1 75.3(2)
C16 Si1 O1 Ge1 -167.0(2)
C28 Si1 O1 Ge1 -49.0(3)
N1 Ge1 O1 Si1 -149.5(2)
N2 Ge1 O1 Si1 122.7(2)
S1 Ge1 O1 Si1 -12.6(2)
O1 Ge1 N1 C1 -105.9(2)
N2 Ge1 N1 C1 -3.0(2)
S1 Ge1 N1 C1 118.74(18)
O1 Ge1 N1 C8 73.7(3)
N2 Ge1 N1 C8 176.6(2)
S1 Ge1 N1 C8 -61.7(3)
O1 Ge1 N2 C7 106.01(19)
N1 Ge1 N2 C7 3.48(19)
S1 Ge1 N2 C7 -119.41(17)
O1 Ge1 N2 C9 -78.1(2)
N1 Ge1 N2 C9 179.4(2)
S1 Ge1 N2 C9 56.5(2)
C8 N1 C1 C2 2.2(4)
Ge1 N1 C1 C2 -178.2(2)
C8 N1 C1 C7 -177.7(3)
Ge1 N1 C1 C7 1.9(3)
N1 C1 C2 C3 177.8(3)
C7 C1 C2 C3 -2.4(5)
C1 C2 C3 C4 0.6(6)
C2 C3 C4 C5 0.8(6)
C3 C4 C5 C6 0.4(7)
C4 C5 C6 C7 -2.1(7)
C9 N2 C7 C6 0.7(4)
Ge1 N2 C7 C6 176.3(2)
C9 N2 C7 C1 -178.9(2)
Ge1 N2 C7 C1 -3.3(3)
C5 C6 C7 N2 -178.5(3)
C5 C6 C7 C1 1.1(5)
N1 C1 C7 N2 0.9(3)
C2 C1 C7 N2 -178.9(3)
N1 C1 C7 C6 -178.7(3)
C2 C1 C7 C6 1.5(5)
C1 N1 C8 C10 -97.4(4)
Ge1 N1 C8 C10 83.1(4)
C7 N2 C9 C11 -96.0(3)
Ge1 N2 C9 C11 88.7(3)
N1 C8 C10 C13 59.2(5)
N1 C8 C10 C12 -174.9(4)
N2 C9 C11 C14 66.2(4)
N2 C9 C11 C15 -168.4(3)
O1 Si1 C16 C18 -167.7(3)
C22 Si1 C16 C18 -49.7(3)
C28 Si1 C16 C18 72.1(3)
O1 Si1 C16 C17 12.7(3)
C22 Si1 C16 C17 130.7(3)
C28 Si1 C16 C17 -107.5(3)
C18 C16 C17 C19 -2.4(5)
Si1 C16 C17 C19 177.2(3)
C17 C16 C18 C20 5.1(5)
Si1 C16 C18 C20 -174.5(3)
C16 C17 C19 C21 -0.6(7)
C16 C18 C20 C21 -4.8(7)
C18 C20 C21 C19 1.5(8)
C17 C19 C21 C20 1.1(8)
O1 Si1 C22 C24 48.7(3)
C16 Si1 C22 C24 -65.9(3)
C28 Si1 C22 C24 173.6(3)
O1 Si1 C22 C23 -132.8(3)
C16 Si1 C22 C23 112.6(3)
C28 Si1 C22 C23 -7.9(3)
C24 C22 C23 C25 0.7(6)
Si1 C22 C23 C25 -177.8(3)
C23 C22 C24 C26 -0.5(6)
Si1 C22 C24 C26 178.1(3)
C22 C23 C25 C27 -0.5(7)
C22 C24 C26 C27 0.0(7)
C23 C25 C27 C26 0.0(7)
C24 C26 C27 C25 0.2(7)
O1 Si1 C28 C29 62.4(3)
C22 Si1 C28 C29 -61.3(3)
C16 Si1 C28 C29 177.8(3)
O1 Si1 C28 C30 -116.4(3)
C22 Si1 C28 C30 119.9(3)
C16 Si1 C28 C30 -1.0(3)
C30 C28 C29 C31 1.6(5)
Si1 C28 C29 C31 -177.3(3)
C29 C28 C30 C32 -1.3(6)
Si1 C28 C30 C32 177.6(4)
C28 C29 C31 C33 -0.6(6)
C28 C30 C32 C33 0.0(7)
C29 C31 C33 C32 -0.8(7)
C30 C32 C33 C31 1.1(7)
